data_7716749
loop_
_publ_author_name
'Brahma, Rinki'
'Singh, Abhay Pratap'
'Baruah, Jubaraj Bikash'

_publ_section_title
;
 Synthesis and characterization of <i>cis</i> and <i>trans</i> cobalt(II)
 nalidixate complexes having a
 1-(4-chlorophenyl)-3-(pyridin-4-ylmethyl)urea ligand.
;
_journal_issue 35
_journal_name_full 'Dalton transactions (Cambridge, England : 2003)'
_journal_page_first 14678
_journal_page_last 14691
_journal_paper_doi 10.1039/d4dt01401d
_journal_volume 53
_journal_year 2024
_chemical_formula_moiety 'C50 H46 Cl2 Co N10 O8, 2(C3 H7 N O)'
_chemical_formula_sum 'C56 H60 Cl2 Co N12 O10'
_chemical_formula_weight 1190.99
_space_group_crystal_system monoclinic
_space_group_IT_number 15
_space_group_name_Hall '-C 2yc'
_space_group_name_H-M_alt 'C 1 2/c 1'
_atom_sites_solution_hydrogens geom
_atom_sites_solution_primary iterative
_audit_creation_date 2023-03-27
_audit_creation_method
;
Olex2 1.5
(compiled 2022.04.07 svn.rca3783a0 for OlexSys, GUI svn.r6498)
;
_audit_update_record
;
2023-07-31 deposited with the CCDC.	2024-07-22 downloaded from the CCDC.
;
_cell_angle_alpha 90
_cell_angle_beta 107.852(6)
_cell_angle_gamma 90
_cell_formula_units_Z 4
_cell_length_a 19.691(4)
_cell_length_b 19.736(4)
_cell_length_c 18.462(4)
_cell_measurement_reflns_used 9702
_cell_measurement_temperature 296.00
_cell_measurement_theta_max 26.26
_cell_measurement_theta_min 2.37
_cell_volume 6829(2)
_computing_cell_refinement 'SAINT V8.40B (?, 2016)'
_computing_data_collection 'Bruker APEX2'
_computing_data_reduction 'SAINT V8.40B (?, 2016)'
_computing_molecular_graphics 'Olex2 1.5 (Dolomanov et al., 2009)'
_computing_publication_material 'Olex2 1.5 (Dolomanov et al., 2009)'
_computing_structure_refinement 'XL  (Sheldrick, 2008)'
_computing_structure_solution 'olex2.solve 1.5 (Bourhis et al., 2015)'
_diffrn_ambient_temperature 296.00
_diffrn_measured_fraction_theta_full 0.997
_diffrn_measured_fraction_theta_max 0.997
_diffrn_measurement_device_type 'Bruker APEX-II CCD'
_diffrn_measurement_method '\f and \w scans'
_diffrn_radiation_type MoK\a
_diffrn_radiation_wavelength 0.71073
_diffrn_reflns_av_R_equivalents 0.0390
_diffrn_reflns_av_unetI/netI 0.0175
_diffrn_reflns_Laue_measured_fraction_full 0.997
_diffrn_reflns_Laue_measured_fraction_max 0.997
_diffrn_reflns_limit_h_max 23
_diffrn_reflns_limit_h_min -23
_diffrn_reflns_limit_k_max 23
_diffrn_reflns_limit_k_min -23
_diffrn_reflns_limit_l_max 21
_diffrn_reflns_limit_l_min -21
_diffrn_reflns_number 96770
_diffrn_reflns_point_group_measured_fraction_full 0.997
_diffrn_reflns_point_group_measured_fraction_max 0.997
_diffrn_reflns_theta_full 24.999
_diffrn_reflns_theta_max 24.999
_diffrn_reflns_theta_min 1.678
_diffrn_source_current 1.4
_diffrn_source_power 0.07
_diffrn_source_voltage 50.0
_diffrn_standards_number 0
_exptl_absorpt_coefficient_mu 0.387
_exptl_absorpt_correction_T_max 0.7454
_exptl_absorpt_correction_T_min 0.6677
_exptl_absorpt_correction_type multi-scan
_exptl_absorpt_process_details
;
SADABS-2016/2 (Bruker,2016/2) was used for absorption correction.
wR2(int) was 0.1370 before and 0.0605 after correction.
The Ratio of minimum to maximum transmission is 0.8958.
The \l/2 correction factor is Not present.
;
_exptl_crystal_colour Yellow
_exptl_crystal_density_diffrn 1.158
_exptl_crystal_description Rod
_exptl_crystal_F_000 2484
_exptl_crystal_size_max 0.20
_exptl_crystal_size_mid 0.18
_exptl_crystal_size_min 0.16
_exptl_transmission_factor_max 0.7454
_exptl_transmission_factor_min 0.6677
_refine_diff_density_max 0.648
_refine_diff_density_min -0.582
_refine_diff_density_rms 0.062
_refine_ls_extinction_method none
_refine_ls_goodness_of_fit_ref 1.123
_refine_ls_hydrogen_treatment constr
_refine_ls_matrix_type full
_refine_ls_number_parameters 371
_refine_ls_number_reflns 6011
_refine_ls_number_restraints 0
_refine_ls_restrained_S_all 1.123
_refine_ls_R_factor_all 0.0841
_refine_ls_R_factor_gt 0.0636
_refine_ls_shift/su_max 0.001
_refine_ls_shift/su_mean 0.000
_refine_ls_structure_factor_coef Fsqd
_refine_ls_weighting_details 'w=1/[\s^2^(Fo^2^)+(0.1065P)^2^+13.8901P] where P=(Fo^2^+2Fc^2^)/3'
_refine_ls_weighting_scheme calc
_refine_ls_wR_factor_gt 0.1778
_refine_ls_wR_factor_ref 0.2169
_reflns_Friedel_coverage 0.000
_reflns_number_gt 4589
_reflns_number_total 6011
_reflns_threshold_expression 'I > 2\s(I)'
_cod_data_source_file d4dt01401d2.cif
_cod_data_source_block rb_0m_a
_cod_depositor_comments 'Adding full bibliography for 7716747--7716749.cif.'
_cod_original_cell_volume 6829(3)
_cod_database_code 7716749
_shelx_shelxl_version_number 2019/1
_shelx_space_group_comment
;
The symmetry employed for this shelxl refinement is uniquely defined
by the following loop, which should always be used as a source of
symmetry information in preference to the above space-group names.
They are only intended as comments.
;
_olex2_refinement_description
;
1. Fixed Uiso
 At 1.2 times of:
  All C(H) groups, All C(H,H) groups, All N(H) groups
 At 1.5 times of:
  All C(H,H,H) groups
2.a Secondary CH2 refined with riding coordinates:
 C8(H8A,H8B), C23(H23A,H23B)
2.b Aromatic/amide H refined with riding coordinates:
 N1(H1), N2(H2), C13(H13), C10(H10), C16(H16), C19(H19), C11(H11), C12(H12),
 C3(H3), C20(H20), C2(H2A), C5(H5), C6(H6), C26(H26)
2.c Idealised Me refined as rotating group:
 C25(H25A,H25B,H25C), C24(H24A,H24B,H24C), C28(H28A,H28B,H28C), C27(H27A,H27B,
 H27C)
;
_smtbx_masks_special_details
;
A solvent mask was calculated and 444 electrons were 
found in a volume of 1586\%A^3^ in 1 void per unit cell. 
This is consistent with the presence of 
0.125[C3H7NO], 0.25[H2O] per Asymmetric Unit 
which account for 480 electrons 
per unit cell.
;
_smtbx_masks_void_probe_radius 1.2
_smtbx_masks_void_truncation_radius 1.2
_olex2_submission_special_instructions 'No special instructions were received'

loop_
_space_group_symop_operation_xyz
'x, y, z'
'-x, y, -z+1/2'
'x+1/2, y+1/2, z'
'-x+1/2, y+1/2, -z+1/2'
'-x, -y, -z'
'x, -y, z-1/2'
'-x+1/2, -y+1/2, -z'
'x+1/2, -y+1/2, z-1/2'

loop_
_atom_site_label
_atom_site_type_symbol
_atom_site_fract_x
_atom_site_fract_y
_atom_site_fract_z
_atom_site_U_iso_or_equiv
_atom_site_adp_type
_atom_site_occupancy
_atom_site_site_symmetry_order
_atom_site_calc_flag
_atom_site_refinement_flags_posn
_atom_site_refinement_flags_adp
_atom_site_refinement_flags_occupancy
_atom_site_disorder_assembly
_atom_site_disorder_group
Co1 Co 0.500000 0.500000 0.500000 0.0475(2) Uani 1 2 d S . P . .
Cl1 Cl 1.00938(10) 0.26914(10) 0.35741(11) 0.1262(7) Uani 1 1 d . . . . .
O2 O 0.56467(13) 0.41612(12) 0.52877(14) 0.0533(6) Uani 1 1 d . . . . .
O3 O 0.42581(13) 0.43806(12) 0.42843(14) 0.0532(6) Uani 1 1 d . . . . .
O1 O 0.77054(16) 0.52151(16) 0.29759(18) 0.0759(8) Uani 1 1 d . . . . .
N4 N 0.53718(18) 0.22076(16) 0.44921(19) 0.0608(8) Uani 1 1 d . . . . .
O4 O 0.37813(17) 0.35157(15) 0.3558(2) 0.0942(12) Uani 1 1 d . . . . .
N3 N 0.54455(16) 0.52271(15) 0.40598(17) 0.0536(7) Uani 1 1 d . . . . .
N1 N 0.74793(17) 0.42886(16) 0.21940(19) 0.0605(8) Uani 1 1 d . . . . .
H1 H 0.716728 0.410182 0.181491 0.073 Uiso 1 1 calc R U . . .
N5 N 0.65157(19) 0.19141(18) 0.5231(2) 0.0658(9) Uani 1 1 d . . . . .
C9 C 0.60383(17) 0.55326(17) 0.28936(19) 0.0485(8) Uani 1 1 d . . . . .
N2 N 0.66782(16) 0.51576(17) 0.19970(17) 0.0549(7) Uani 1 1 d . . . . .
H2 H 0.646648 0.498027 0.156061 0.066 Uiso 1 1 calc R U . . .
C13 C 0.5917(2) 0.48760(19) 0.3073(2) 0.0545(9) Uani 1 1 d . . . . .
H13 H 0.603330 0.451957 0.280324 0.065 Uiso 1 1 calc R U . . .
C15 C 0.48979(19) 0.33330(17) 0.4472(2) 0.0506(8) Uani 1 1 d . . . . .
C22 C 0.42672(19) 0.37696(19) 0.4085(2) 0.0550(9) Uani 1 1 d . . . . .
C18 C 0.60979(19) 0.30630(19) 0.5282(2) 0.0526(8) Uani 1 1 d . . . . .
C14 C 0.55343(18) 0.35646(17) 0.50233(19) 0.0481(8) Uani 1 1 d . . . . .
C10 C 0.5848(2) 0.60335(19) 0.3318(2) 0.0616(10) Uani 1 1 d . . . . .
H10 H 0.591175 0.648737 0.321986 0.074 Uiso 1 1 calc R U . . .
C17 C 0.6014(2) 0.23997(19) 0.5021(2) 0.0551(9) Uani 1 1 d . . . . .
C16 C 0.4853(2) 0.26654(19) 0.4245(2) 0.0594(9) Uani 1 1 d . . . . .
H16 H 0.443016 0.252300 0.389183 0.071 Uiso 1 1 calc R U . . .
C4 C 0.8117(2) 0.3929(2) 0.2526(2) 0.0587(9) Uani 1 1 d . . . . .
C8 C 0.6354(2) 0.57149(18) 0.2268(2) 0.0540(8) Uani 1 1 d . . . . .
H8A H 0.597910 0.590250 0.184375 0.065 Uiso 1 1 calc R U . . .
H8B H 0.670944 0.606553 0.245506 0.065 Uiso 1 1 calc R U . . .
C19 C 0.6763(2) 0.3229(2) 0.5798(2) 0.0617(9) Uani 1 1 d . . . . .
H19 H 0.685031 0.366511 0.599620 0.074 Uiso 1 1 calc R U . . .
C11 C 0.5564(2) 0.58586(19) 0.3884(2) 0.0608(9) Uani 1 1 d . . . . .
H11 H 0.544641 0.620668 0.416308 0.073 Uiso 1 1 calc R U . . .
C12 C 0.5625(2) 0.47407(19) 0.3644(2) 0.0560(9) Uani 1 1 d . . . . .
H12 H 0.554904 0.429104 0.374793 0.067 Uiso 1 1 calc R U . . .
C7 C 0.7313(2) 0.49124(19) 0.2424(2) 0.0548(9) Uani 1 1 d . . . . .
C23 C 0.5255(3) 0.1500(2) 0.4202(3) 0.0789(13) Uani 1 1 d . . . . .
H23A H 0.491483 0.150131 0.369529 0.095 Uiso 1 1 calc R U . . .
H23B H 0.570125 0.131782 0.416644 0.095 Uiso 1 1 calc R U . . .
C3 C 0.8766(2) 0.4246(2) 0.2853(3) 0.0713(11) Uani 1 1 d . . . . .
H3 H 0.879365 0.471619 0.285730 0.086 Uiso 1 1 calc R U . . .
C21 C 0.7137(2) 0.2086(2) 0.5716(3) 0.0701(11) Uani 1 1 d . . . . .
N6 N 0.8035(3) 0.4835(3) 0.0454(3) 0.1107(16) Uani 1 1 d . . . . .
C20 C 0.7282(2) 0.2743(3) 0.6007(3) 0.0740(12) Uani 1 1 d . . . . .
H20 H 0.772911 0.284811 0.633970 0.089 Uiso 1 1 calc R U . . .
C2 C 0.9374(3) 0.3864(3) 0.3174(3) 0.0828(13) Uani 1 1 d . . . . .
H2A H 0.980747 0.407771 0.340505 0.099 Uiso 1 1 calc R U . . .
C5 C 0.8090(3) 0.3230(2) 0.2498(3) 0.0760(12) Uani 1 1 d . . . . .
H5 H 0.765826 0.301406 0.226842 0.091 Uiso 1 1 calc R U . . .
C1 C 0.9333(3) 0.3171(3) 0.3151(3) 0.0829(14) Uani 1 1 d . . . . .
C6 C 0.8696(3) 0.2849(2) 0.2807(3) 0.0853(14) Uani 1 1 d . . . . .
H6 H 0.867447 0.237892 0.278287 0.102 Uiso 1 1 calc R U . . .
C25 C 0.7687(3) 0.1535(3) 0.5955(3) 0.0953(17) Uani 1 1 d . . . . .
H25A H 0.762310 0.129642 0.638296 0.143 Uiso 1 1 calc R U . . .
H25B H 0.815496 0.173204 0.609576 0.143 Uiso 1 1 calc R U . . .
H25C H 0.763354 0.122578 0.554066 0.143 Uiso 1 1 calc R U . . .
C24 C 0.4987(4) 0.1059(3) 0.4699(5) 0.127(2) Uani 1 1 d . . . . .
H24A H 0.531855 0.106110 0.520326 0.191 Uiso 1 1 calc R U . . .
H24B H 0.493484 0.060479 0.450217 0.191 Uiso 1 1 calc R U . . .
H24C H 0.453240 0.122282 0.471353 0.191 Uiso 1 1 calc R U . . .
C28 C 0.7289(4) 0.4810(5) 0.0177(6) 0.157(3) Uani 1 1 d . . . . .
H28A H 0.709225 0.516384 0.040809 0.235 Uiso 1 1 calc R U . . .
H28B H 0.712684 0.437841 0.029766 0.235 Uiso 1 1 calc R U . . .
H28C H 0.713732 0.487084 -0.036511 0.235 Uiso 1 1 calc R U . . .
C27 C 0.8366(8) 0.4658(13) -0.0070(14) 0.382(15) Uani 1 1 d . . . . .
H27A H 0.844425 0.505615 -0.033297 0.573 Uiso 1 1 calc R U . . .
H27B H 0.807034 0.434603 -0.042952 0.573 Uiso 1 1 calc R U . . .
H27C H 0.881591 0.444790 0.018336 0.573 Uiso 1 1 calc R U . . .
O5 O 0.9113(5) 0.5045(5) 0.1254(4) 0.237(5) Uani 1 1 d . . . . .
C26 C 0.8382(7) 0.5140(8) 0.1054(5) 0.266(9) Uani 1 1 d . . . . .
H26 H 0.816530 0.540574 0.133621 0.319 Uiso 1 1 calc R U . . .

loop_
_atom_site_aniso_label
_atom_site_aniso_U_11
_atom_site_aniso_U_22
_atom_site_aniso_U_33
_atom_site_aniso_U_23
_atom_site_aniso_U_13
_atom_site_aniso_U_12
Co1 0.0519(4) 0.0436(4) 0.0467(4) -0.0015(3) 0.0146(3) 0.0017(3)
Cl1 0.1226(12) 0.1347(14) 0.1313(13) 0.0474(11) 0.0538(11) 0.0775(11)
O2 0.0532(13) 0.0506(14) 0.0540(14) -0.0028(11) 0.0131(11) 0.0028(11)
O3 0.0542(13) 0.0458(14) 0.0558(14) -0.0016(10) 0.0114(11) 0.0055(10)
O1 0.0652(17) 0.0770(18) 0.0708(18) -0.0191(15) -0.0008(14) 0.0085(15)
N4 0.069(2) 0.0477(17) 0.0631(19) -0.0014(14) 0.0162(16) 0.0113(15)
O4 0.0727(19) 0.0543(17) 0.120(3) -0.0207(17) -0.0234(19) 0.0086(14)
N3 0.0602(18) 0.0475(16) 0.0535(17) 0.0013(13) 0.0183(14) 0.0026(13)
N1 0.0538(17) 0.0565(18) 0.068(2) -0.0081(15) 0.0131(15) 0.0007(14)
N5 0.071(2) 0.065(2) 0.065(2) 0.0108(16) 0.0273(18) 0.0233(17)
C9 0.0443(17) 0.0484(19) 0.0490(18) 0.0029(14) 0.0087(14) 0.0007(14)
N2 0.0509(17) 0.0686(19) 0.0448(15) -0.0028(13) 0.0139(13) 0.0027(14)
C13 0.062(2) 0.050(2) 0.054(2) -0.0031(15) 0.0219(17) 0.0030(16)
C15 0.0552(19) 0.0414(18) 0.0537(19) 0.0006(14) 0.0145(16) 0.0038(15)
C22 0.0486(19) 0.048(2) 0.063(2) -0.0013(16) 0.0095(17) 0.0014(15)
C18 0.056(2) 0.056(2) 0.0489(18) 0.0067(15) 0.0201(16) 0.0073(16)
C14 0.0518(18) 0.0484(19) 0.0463(18) -0.0002(14) 0.0185(15) 0.0005(15)
C10 0.076(3) 0.044(2) 0.072(2) 0.0014(17) 0.033(2) 0.0016(17)
C17 0.063(2) 0.053(2) 0.052(2) 0.0044(16) 0.0229(17) 0.0120(17)
C16 0.060(2) 0.054(2) 0.059(2) -0.0006(17) 0.0111(17) 0.0036(17)
C4 0.064(2) 0.057(2) 0.059(2) 0.0031(17) 0.0242(18) 0.0045(18)
C8 0.057(2) 0.0510(19) 0.055(2) 0.0055(15) 0.0192(16) 0.0060(16)
C19 0.059(2) 0.066(2) 0.059(2) 0.0045(18) 0.0161(18) 0.0100(18)
C11 0.080(3) 0.046(2) 0.065(2) -0.0040(17) 0.034(2) -0.0008(18)
C12 0.068(2) 0.0454(19) 0.058(2) 0.0002(16) 0.0247(18) 0.0002(17)
C7 0.053(2) 0.062(2) 0.050(2) -0.0025(16) 0.0166(17) -0.0004(16)
C23 0.094(3) 0.051(2) 0.081(3) -0.014(2) 0.012(2) 0.011(2)
C3 0.059(2) 0.063(2) 0.089(3) 0.009(2) 0.018(2) 0.0053(19)
C21 0.073(3) 0.076(3) 0.067(2) 0.019(2) 0.029(2) 0.030(2)
N6 0.073(3) 0.154(5) 0.097(3) -0.026(3) 0.014(3) -0.007(3)
C20 0.061(2) 0.088(3) 0.070(3) 0.015(2) 0.016(2) 0.017(2)
C2 0.067(3) 0.086(3) 0.094(3) 0.016(3) 0.023(2) 0.012(2)
C5 0.087(3) 0.057(2) 0.092(3) -0.007(2) 0.039(3) 0.003(2)
C1 0.091(3) 0.084(3) 0.085(3) 0.020(3) 0.044(3) 0.037(3)
C6 0.113(4) 0.058(3) 0.098(4) 0.007(2) 0.051(3) 0.019(3)
C25 0.089(3) 0.107(4) 0.094(4) 0.024(3) 0.033(3) 0.048(3)
C24 0.154(6) 0.066(3) 0.182(7) -0.010(4) 0.081(6) -0.021(4)
C28 0.084(4) 0.213(9) 0.157(7) 0.032(7) 0.011(5) -0.025(5)
C27 0.191(15) 0.51(3) 0.47(3) -0.25(3) 0.146(19) 0.008(18)
O5 0.197(7) 0.307(10) 0.140(5) 0.071(5) -0.045(5) -0.142(7)
C26 0.241(13) 0.42(2) 0.095(6) 0.070(8) -0.018(7) -0.230(14)

loop_
_atom_type_symbol
_atom_type_description
_atom_type_scat_dispersion_real
_atom_type_scat_dispersion_imag
_atom_type_scat_source
C C 0.0033 0.0016 'International Tables Vol C Tables 4.2.6.8 and 6.1.1.4'
H H 0.0000 0.0000 'International Tables Vol C Tables 4.2.6.8 and 6.1.1.4'
Cl Cl 0.1484 0.1585 'International Tables Vol C Tables 4.2.6.8 and 6.1.1.4'
Co Co 0.3494 0.9721 'International Tables Vol C Tables 4.2.6.8 and 6.1.1.4'
N N 0.0061 0.0033 'International Tables Vol C Tables 4.2.6.8 and 6.1.1.4'
O O 0.0106 0.0060 'International Tables Vol C Tables 4.2.6.8 and 6.1.1.4'

loop_
_geom_angle_atom_site_label_1
_geom_angle_atom_site_label_2
_geom_angle_atom_site_label_3
_geom_angle
_geom_angle_site_symmetry_1
_geom_angle_site_symmetry_3
_geom_angle_publ_flag
O2 Co1 O2 180.0 5_666 . ?
O2 Co1 N3 89.84(10) 5_666 . ?
O2 Co1 N3 90.15(10) . . ?
O2 Co1 N3 90.16(10) 5_666 5_666 ?
O2 Co1 N3 89.84(10) . 5_666 ?
O3 Co1 O2 87.07(9) 5_666 5_666 ?
O3 Co1 O2 92.93(9) . 5_666 ?
O3 Co1 O2 92.93(9) 5_666 . ?
O3 Co1 O2 87.07(9) . . ?
O3 Co1 O3 180.0 . 5_666 ?
O3 Co1 N3 89.47(11) . . ?
O3 Co1 N3 90.53(11) 5_666 . ?
O3 Co1 N3 90.53(11) . 5_666 ?
O3 Co1 N3 89.47(11) 5_666 5_666 ?
N3 Co1 N3 180.00(7) 5_666 . ?
C14 O2 Co1 128.8(2) . . ?
C22 O3 Co1 133.4(2) . . ?
C17 N4 C23 121.0(3) . . ?
C16 N4 C17 119.4(3) . . ?
C16 N4 C23 119.7(4) . . ?
C11 N3 Co1 121.6(2) . . ?
C11 N3 C12 115.7(3) . . ?
C12 N3 Co1 122.7(2) . . ?
C4 N1 H1 117.2 . . ?
C7 N1 H1 117.2 . . ?
C7 N1 C4 125.7(3) . . ?
C21 N5 C17 117.3(4) . . ?
C13 C9 C10 116.1(3) . . ?
C13 C9 C8 123.4(3) . . ?
C10 C9 C8 120.6(3) . . ?
C8 N2 H2 119.9 . . ?
C7 N2 H2 119.9 . . ?
C7 N2 C8 120.2(3) . . ?
C9 C13 H13 119.6 . . ?
C12 C13 C9 120.8(3) . . ?
C12 C13 H13 119.6 . . ?
C14 C15 C22 125.0(3) . . ?
C16 C15 C22 116.0(3) . . ?
C16 C15 C14 119.0(3) . . ?
O3 C22 C15 119.5(3) . . ?
O4 C22 O3 122.5(3) . . ?
O4 C22 C15 117.9(3) . . ?
C17 C18 C14 122.0(3) . . ?
C17 C18 C19 116.4(3) . . ?
C19 C18 C14 121.6(3) . . ?
O2 C14 C15 125.7(3) . . ?
O2 C14 C18 118.7(3) . . ?
C15 C14 C18 115.6(3) . . ?
C9 C10 H10 120.1 . . ?
C11 C10 C9 119.7(3) . . ?
C11 C10 H10 120.1 . . ?
N5 C17 N4 115.9(3) . . ?
N5 C17 C18 125.0(4) . . ?
C18 C17 N4 119.1(3) . . ?
N4 C16 C15 124.9(4) . . ?
N4 C16 H16 117.5 . . ?
C15 C16 H16 117.5 . . ?
C3 C4 N1 122.8(4) . . ?
C5 C4 N1 118.0(4) . . ?
C5 C4 C3 119.1(4) . . ?
C9 C8 H8A 108.6 . . ?
C9 C8 H8B 108.6 . . ?
N2 C8 C9 114.5(3) . . ?
N2 C8 H8A 108.6 . . ?
N2 C8 H8B 108.6 . . ?
H8A C8 H8B 107.6 . . ?
C18 C19 H19 120.4 . . ?
C20 C19 C18 119.2(4) . . ?
C20 C19 H19 120.4 . . ?
N3 C11 C10 124.5(3) . . ?
N3 C11 H11 117.7 . . ?
C10 C11 H11 117.7 . . ?
N3 C12 C13 123.1(3) . . ?
N3 C12 H12 118.5 . . ?
C13 C12 H12 118.5 . . ?
O1 C7 N1 122.8(4) . . ?
O1 C7 N2 123.1(4) . . ?
N2 C7 N1 114.1(3) . . ?
N4 C23 H23A 109.2 . . ?
N4 C23 H23B 109.2 . . ?
H23A C23 H23B 107.9 . . ?
C24 C23 N4 112.1(4) . . ?
C24 C23 H23A 109.2 . . ?
C24 C23 H23B 109.2 . . ?
C4 C3 H3 119.9 . . ?
C2 C3 C4 120.2(4) . . ?
C2 C3 H3 119.9 . . ?
N5 C21 C20 122.5(4) . . ?
N5 C21 C25 116.6(5) . . ?
C20 C21 C25 120.9(5) . . ?
C27 N6 C28 113.9(10) . . ?
C26 N6 C28 124.2(10) . . ?
C26 N6 C27 119.8(11) . . ?
C19 C20 C21 119.7(4) . . ?
C19 C20 H20 120.2 . . ?
C21 C20 H20 120.2 . . ?
C3 C2 H2A 120.2 . . ?
C1 C2 C3 119.7(5) . . ?
C1 C2 H2A 120.2 . . ?
C4 C5 H5 119.6 . . ?
C6 C5 C4 120.8(5) . . ?
C6 C5 H5 119.6 . . ?
C2 C1 Cl1 119.7(5) . . ?
C2 C1 C6 120.7(4) . . ?
C6 C1 Cl1 119.6(4) . . ?
C5 C6 H6 120.3 . . ?
C1 C6 C5 119.4(5) . . ?
C1 C6 H6 120.3 . . ?
C21 C25 H25A 109.5 . . ?
C21 C25 H25B 109.5 . . ?
C21 C25 H25C 109.5 . . ?
H25A C25 H25B 109.5 . . ?
H25A C25 H25C 109.5 . . ?
H25B C25 H25C 109.5 . . ?
C23 C24 H24A 109.5 . . ?
C23 C24 H24B 109.5 . . ?
C23 C24 H24C 109.5 . . ?
H24A C24 H24B 109.5 . . ?
H24A C24 H24C 109.5 . . ?
H24B C24 H24C 109.5 . . ?
N6 C28 H28A 109.5 . . ?
N6 C28 H28B 109.5 . . ?
N6 C28 H28C 109.5 . . ?
H28A C28 H28B 109.5 . . ?
H28A C28 H28C 109.5 . . ?
H28B C28 H28C 109.5 . . ?
N6 C27 H27A 109.5 . . ?
N6 C27 H27B 109.5 . . ?
N6 C27 H27C 109.5 . . ?
H27A C27 H27B 109.5 . . ?
H27A C27 H27C 109.5 . . ?
H27B C27 H27C 109.5 . . ?
N6 C26 O5 114.1(15) . . ?
N6 C26 H26 122.9 . . ?
O5 C26 H26 122.9 . . ?

loop_
_geom_bond_atom_site_label_1
_geom_bond_atom_site_label_2
_geom_bond_distance
_geom_bond_site_symmetry_2
_geom_bond_publ_flag
Co1 O2 2.057(2) . ?
Co1 O2 2.056(2) 5_666 ?
Co1 O3 2.047(2) 5_666 ?
Co1 O3 2.047(2) . ?
Co1 N3 2.217(3) . ?
Co1 N3 2.217(3) 5_666 ?
Cl1 C1 1.741(5) . ?
O2 C14 1.268(4) . ?
O3 C22 1.263(4) . ?
O1 C7 1.229(5) . ?
N4 C17 1.392(5) . ?
N4 C16 1.335(5) . ?
N4 C23 1.488(5) . ?
O4 C22 1.241(5) . ?
N3 C11 1.327(5) . ?
N3 C12 1.343(5) . ?
N1 H1 0.8600 . ?
N1 C4 1.408(5) . ?
N1 C7 1.374(5) . ?
N5 C17 1.346(5) . ?
N5 C21 1.319(6) . ?
C9 C13 1.376(5) . ?
C9 C10 1.383(5) . ?
C9 C8 1.512(5) . ?
N2 H2 0.8600 . ?
N2 C8 1.437(5) . ?
N2 C7 1.346(5) . ?
C13 H13 0.9300 . ?
C13 C12 1.372(5) . ?
C15 C22 1.501(5) . ?
C15 C14 1.426(5) . ?
C15 C16 1.377(5) . ?
C18 C14 1.454(5) . ?
C18 C17 1.387(5) . ?
C18 C19 1.401(5) . ?
C10 H10 0.9300 . ?
C10 C11 1.371(5) . ?
C16 H16 0.9300 . ?
C4 C3 1.385(6) . ?
C4 C5 1.380(6) . ?
C8 H8A 0.9700 . ?
C8 H8B 0.9700 . ?
C19 H19 0.9300 . ?
C19 C20 1.369(6) . ?
C11 H11 0.9300 . ?
C12 H12 0.9300 . ?
C23 H23A 0.9700 . ?
C23 H23B 0.9700 . ?
C23 C24 1.474(8) . ?
C3 H3 0.9300 . ?
C3 C2 1.384(6) . ?
C21 C20 1.398(7) . ?
C21 C25 1.502(6) . ?
N6 C28 1.401(8) . ?
N6 C27 1.368(17) . ?
N6 C26 1.261(12) . ?
C20 H20 0.9300 . ?
C2 H2A 0.9300 . ?
C2 C1 1.371(7) . ?
C5 H5 0.9300 . ?
C5 C6 1.376(7) . ?
C1 C6 1.376(8) . ?
C6 H6 0.9300 . ?
C25 H25A 0.9600 . ?
C25 H25B 0.9600 . ?
C25 H25C 0.9600 . ?
C24 H24A 0.9600 . ?
C24 H24B 0.9600 . ?
C24 H24C 0.9600 . ?
C28 H28A 0.9600 . ?
C28 H28B 0.9600 . ?
C28 H28C 0.9600 . ?
C27 H27A 0.9600 . ?
C27 H27B 0.9600 . ?
C27 H27C 0.9600 . ?
O5 C26 1.384(17) . ?
C26 H26 0.9300 . ?

loop_
_geom_torsion_atom_site_label_1
_geom_torsion_atom_site_label_2
_geom_torsion_atom_site_label_3
_geom_torsion_atom_site_label_4
_geom_torsion
_geom_torsion_site_symmetry_1
_geom_torsion_site_symmetry_2
_geom_torsion_site_symmetry_3
_geom_torsion_site_symmetry_4
_geom_torsion_publ_flag
Co1 O2 C14 C15 -3.0(5) . . . . ?
Co1 O2 C14 C18 175.8(2) . . . . ?
Co1 O3 C22 O4 -170.0(3) . . . . ?
Co1 O3 C22 C15 7.6(5) . . . . ?
Co1 N3 C11 C10 179.0(3) . . . . ?
Co1 N3 C12 C13 -178.5(3) . . . . ?
Cl1 C1 C6 C5 177.6(4) . . . . ?
N1 C4 C3 C2 179.6(4) . . . . ?
N1 C4 C5 C6 179.5(4) . . . . ?
N5 C21 C20 C19 1.3(7) . . . . ?
C9 C13 C12 N3 -0.2(6) . . . . ?
C9 C10 C11 N3 -0.8(7) . . . . ?
C13 C9 C10 C11 0.7(6) . . . . ?
C13 C9 C8 N2 -14.5(5) . . . . ?
C22 C15 C14 O2 3.2(6) . . . . ?
C22 C15 C14 C18 -175.6(3) . . . . ?
C22 C15 C16 N4 176.4(4) . . . . ?
C18 C19 C20 C21 -1.4(6) . . . . ?
C14 C15 C22 O3 -5.3(6) . . . . ?
C14 C15 C22 O4 172.4(4) . . . . ?
C14 C15 C16 N4 -1.2(6) . . . . ?
C14 C18 C17 N4 0.3(5) . . . . ?
C14 C18 C17 N5 179.2(3) . . . . ?
C14 C18 C19 C20 -178.1(4) . . . . ?
C10 C9 C13 C12 -0.3(5) . . . . ?
C10 C9 C8 N2 166.1(3) . . . . ?
C17 N4 C16 C15 0.1(6) . . . . ?
C17 N4 C23 C24 86.6(6) . . . . ?
C17 N5 C21 C20 -0.3(6) . . . . ?
C17 N5 C21 C25 178.9(4) . . . . ?
C17 C18 C14 O2 179.8(3) . . . . ?
C17 C18 C14 C15 -1.3(5) . . . . ?
C17 C18 C19 C20 0.5(5) . . . . ?
C16 N4 C17 N5 -178.6(3) . . . . ?
C16 N4 C17 C18 0.4(5) . . . . ?
C16 N4 C23 C24 -93.1(5) . . . . ?
C16 C15 C22 O3 177.3(3) . . . . ?
C16 C15 C22 O4 -5.0(6) . . . . ?
C16 C15 C14 O2 -179.5(3) . . . . ?
C16 C15 C14 C18 1.7(5) . . . . ?
C4 N1 C7 O1 -2.8(6) . . . . ?
C4 N1 C7 N2 178.0(3) . . . . ?
C4 C3 C2 C1 1.5(7) . . . . ?
C4 C5 C6 C1 0.5(7) . . . . ?
C8 C9 C13 C12 -179.7(4) . . . . ?
C8 C9 C10 C11 -179.9(4) . . . . ?
C8 N2 C7 O1 -14.3(6) . . . . ?
C8 N2 C7 N1 164.9(3) . . . . ?
C19 C18 C14 O2 -1.7(5) . . . . ?
C19 C18 C14 C15 177.2(3) . . . . ?
C19 C18 C17 N4 -178.3(3) . . . . ?
C19 C18 C17 N5 0.6(6) . . . . ?
C11 N3 C12 C13 0.3(6) . . . . ?
C12 N3 C11 C10 0.2(6) . . . . ?
C7 N1 C4 C3 -31.8(6) . . . . ?
C7 N1 C4 C5 150.3(4) . . . . ?
C7 N2 C8 C9 -74.0(4) . . . . ?
C23 N4 C17 N5 1.7(5) . . . . ?
C23 N4 C17 C18 -179.3(4) . . . . ?
C23 N4 C16 C15 179.8(4) . . . . ?
C3 C4 C5 C6 1.5(7) . . . . ?
C3 C2 C1 Cl1 -178.6(4) . . . . ?
C3 C2 C1 C6 0.5(8) . . . . ?
C21 N5 C17 N4 178.2(3) . . . . ?
C21 N5 C17 C18 -0.7(6) . . . . ?
C2 C1 C6 C5 -1.5(8) . . . . ?
C5 C4 C3 C2 -2.5(7) . . . . ?
C25 C21 C20 C19 -177.8(4) . . . . ?
C28 N6 C26 O5 174.4(8) . . . . ?
C27 N6 C26 O5 -23.0(19) . . . . ?

loop_
_smtbx_masks_void_nr
_smtbx_masks_void_average_x
_smtbx_masks_void_average_y
_smtbx_masks_void_average_z
_smtbx_masks_void_volume
_smtbx_masks_void_count_electrons
_smtbx_masks_void_content
1 0.154 0.250 0.596 792.7 221.8 '4 DMF,8 H2O'
2 -0.570 0.750 0.820 792.7 221.8 '4 DMF,8 H2O'
